data_4030558
loop_
_publ_author_name
'Feng, Xian'
'Wang, Jian-Jun'
'Xun, Zhan'
'Huang, Zhi-Bin'
'Shi, Da-Qing'

_publ_section_title
;
 Multicomponent Strategy to Indeno[2,1-c]pyridine and Hydroisoquinoline
 Derivatives through Cleavage of Carbon-Carbon Bond.
;
_journal_issue 2
_journal_name_full 'The Journal of organic chemistry'
_journal_page_first 1025
_journal_paper_doi 10.1021/jo5025199
_journal_volume 80
_journal_year 2015
_chemical_formula_sum 'C19 H14 Br N3 O2'
_chemical_formula_weight 396.24
_chemical_name_systematic
; 
 ? 
;
_space_group_IT_number 14
_symmetry_cell_setting monoclinic
_symmetry_space_group_name_Hall '-P 2ybc'
_symmetry_space_group_name_H-M 'P 1 21/c 1'
_atom_sites_solution_hydrogens geom
_atom_sites_solution_primary direct
_atom_sites_solution_secondary difmap
_audit_creation_method SHELXL-97
_cell_angle_alpha 90.00
_cell_angle_beta 94.3100(10)
_cell_angle_gamma 90.00
_cell_formula_units_Z 4
_cell_length_a 13.3184(13)
_cell_length_b 7.1606(5)
_cell_length_c 17.5832(18)
_cell_measurement_reflns_used 1146
_cell_measurement_temperature 298(2)
_cell_measurement_theta_max 21.096
_cell_measurement_theta_min 3.073
_cell_volume 1672.1(3)
_computing_cell_refinement 'Bruker SMART'
_computing_data_collection 'Bruker SMART'
_computing_data_reduction 'Bruker SHELXTL'
_computing_molecular_graphics 'Bruker SHELXTL'
_computing_publication_material 'Bruker SHELXTL'
_computing_structure_refinement 'SHELXL-97 (Sheldrick, 1997)'
_computing_structure_solution 'SHELXS-97 (Sheldrick, 1990)'
_diffrn_ambient_temperature 298(2)
_diffrn_measured_fraction_theta_full 0.996
_diffrn_measured_fraction_theta_max 0.996
_diffrn_measurement_device_type 'CCD area detector'
_diffrn_measurement_method 'phi and omega scans'
_diffrn_radiation_monochromator graphite
_diffrn_radiation_source 'fine-focus sealed tube'
_diffrn_radiation_type MoK\a
_diffrn_radiation_wavelength 0.71073
_diffrn_reflns_av_R_equivalents 0.0991
_diffrn_reflns_av_sigmaI/netI 0.1120
_diffrn_reflns_limit_h_max 14
_diffrn_reflns_limit_h_min -15
_diffrn_reflns_limit_k_max 8
_diffrn_reflns_limit_k_min -7
_diffrn_reflns_limit_l_max 20
_diffrn_reflns_limit_l_min -20
_diffrn_reflns_number 8185
_diffrn_reflns_theta_full 25.02
_diffrn_reflns_theta_max 25.02
_diffrn_reflns_theta_min 2.69
_exptl_absorpt_coefficient_mu 2.476
_exptl_absorpt_correction_T_max 0.6642
_exptl_absorpt_correction_T_min 0.5545
_exptl_absorpt_correction_type multi-scan
_exptl_absorpt_process_details sadabs
_exptl_crystal_colour cloroless
_exptl_crystal_density_diffrn 1.574
_exptl_crystal_density_method 'not measured'
_exptl_crystal_description block
_exptl_crystal_F_000 800
_exptl_crystal_size_max 0.27
_exptl_crystal_size_mid 0.21
_exptl_crystal_size_min 0.18
_refine_diff_density_max 0.734
_refine_diff_density_min -0.687
_refine_diff_density_rms 0.085
_refine_ls_extinction_method none
_refine_ls_goodness_of_fit_ref 1.019
_refine_ls_hydrogen_treatment mixed
_refine_ls_matrix_type full
_refine_ls_number_parameters 226
_refine_ls_number_reflns 2944
_refine_ls_number_restraints 0
_refine_ls_restrained_S_all 1.019
_refine_ls_R_factor_all 0.1494
_refine_ls_R_factor_gt 0.0667
_refine_ls_shift/su_max 0.001
_refine_ls_shift/su_mean 0.000
_refine_ls_structure_factor_coef Fsqd
_refine_ls_weighting_details 'calc w=1/[\s^2^(Fo^2^)+(0.0611P)^2^+0.0000P] where P=(Fo^2^+2Fc^2^)/3'
_refine_ls_weighting_scheme calc
_refine_ls_wR_factor_gt 0.1515
_refine_ls_wR_factor_ref 0.1708
_reflns_number_gt 1247
_reflns_number_total 2944
_reflns_threshold_expression >2sigma(I)
_cod_data_source_file jo5025199_si_002.cif
_cod_data_source_block 131121b
_cod_depositor_comments
;
The following automatic conversions were performed:

'_symmetry_cell_setting' value 'Monoclinic' changed to 'monoclinic'
according to
/usr/data/users/saulius/automatic-downloads/current/ACS/lib/dictionaries/cif_core.dic
dictionary named 'cif_core.dic' version 2.4.2 from 2011-04-26.

Automatic conversion script
Id: cif_fix_values 3008 2015-01-20 13:52:24Z robertas 
;
_cod_original_sg_symbol_H-M P2(1)/c
_cod_database_code 4030558

loop_
_symmetry_equiv_pos_as_xyz
'x, y, z'
'-x, y+1/2, -z+1/2'
'-x, -y, -z'
'x, -y-1/2, z-1/2'

loop_
_atom_site_label
_atom_site_type_symbol
_atom_site_fract_x
_atom_site_fract_y
_atom_site_fract_z
_atom_site_U_iso_or_equiv
_atom_site_adp_type
_atom_site_occupancy
_atom_site_symmetry_multiplicity
_atom_site_calc_flag
_atom_site_refinement_flags
Br1 Br 0.68762(5) 1.40163(15) 0.59390(5) 0.1025(5) Uani 1 1 d .
N1 N 0.2625(3) 1.4015(7) 0.6978(3) 0.0476(14) Uani 1 1 d .
N2 N 0.2005(3) 1.4073(8) 0.5705(3) 0.0600(16) Uani 1 1 d .
H2A H 0.2616 1.4020 0.5579 0.072 Uiso 1 1 calc R
H2B H 0.1516 1.4116 0.5358 0.072 Uiso 1 1 calc R
N3 N -0.0653(4) 1.4237(9) 0.5673(3) 0.0671(18) Uani 1 1 d .
O1 O 0.3298(3) 1.3921(7) 0.8216(2) 0.0643(14) Uani 1 1 d .
O2 O 0.3889(11) 1.419(2) 0.9958(5) 0.411(13) Uani 1 1 d .
H2D H 0.3935 1.3377 0.9611 0.494 Uiso 1 1 d R
H2E H 0.3630 1.4954 0.9627 0.494 Uiso 1 1 d R
C1 C 0.2516(4) 1.4018(9) 0.7787(4) 0.0486(17) Uani 1 1 d .
C2 C 0.1528(4) 1.4063(9) 0.7994(3) 0.0439(16) Uani 1 1 d .
C3 C 0.0714(4) 1.4130(9) 0.7462(3) 0.0436(16) Uani 1 1 d .
C4 C 0.0843(4) 1.4136(8) 0.6675(3) 0.0418(16) Uani 1 1 d .
C5 C 0.1819(4) 1.4087(9) 0.6431(4) 0.0467(17) Uani 1 1 d .
C6 C 0.1193(4) 1.4046(10) 0.8789(3) 0.0550(18) Uani 1 1 d .
H6A H 0.1425 1.5149 0.9069 0.066 Uiso 1 1 calc R
H6B H 0.1435 1.2942 0.9065 0.066 Uiso 1 1 calc R
C7 C 0.0064(4) 1.4030(9) 0.8655(3) 0.0486(17) Uani 1 1 d .
C8 C -0.0206(4) 1.4125(9) 0.7862(3) 0.0424(16) Uani 1 1 d .
C9 C -0.1208(4) 1.4173(9) 0.7594(4) 0.0492(17) Uani 1 1 d .
H9 H -0.1393 1.4260 0.7075 0.059 Uiso 1 1 calc R
C10 C -0.1918(4) 1.4090(10) 0.8113(4) 0.062(2) Uani 1 1 d .
H10 H -0.2595 1.4097 0.7939 0.075 Uiso 1 1 calc R
C11 C -0.1666(5) 1.3995(10) 0.8888(5) 0.069(2) Uani 1 1 d .
H11 H -0.2171 1.3947 0.9225 0.083 Uiso 1 1 calc R
C12 C -0.0662(5) 1.3971(10) 0.9168(4) 0.064(2) Uani 1 1 d .
H12 H -0.0487 1.3917 0.9689 0.077 Uiso 1 1 calc R
C13 C 0.3641(4) 1.4049(12) 0.6738(4) 0.0519(18) Uani 1 1 d .
C14 C 0.4233(5) 1.2498(12) 0.6839(4) 0.078(2) Uani 1 1 d .
H14 H 0.3986 1.1431 0.7062 0.094 Uiso 1 1 calc R
C15 C 0.5202(5) 1.2525(15) 0.6606(5) 0.095(3) Uani 1 1 d .
H15 H 0.5613 1.1480 0.6680 0.114 Uiso 1 1 calc R
C16 C 0.5552(4) 1.4065(15) 0.6274(4) 0.070(2) Uani 1 1 d .
C17 C 0.4990(5) 1.5617(13) 0.6192(5) 0.084(3) Uani 1 1 d .
H17 H 0.5252 1.6691 0.5985 0.101 Uiso 1 1 calc R
C18 C 0.4027(5) 1.5606(11) 0.6417(4) 0.069(2) Uani 1 1 d .
H18 H 0.3630 1.6670 0.6349 0.083 Uiso 1 1 calc R
C19 C 0.0027(4) 1.4194(9) 0.6109(3) 0.0471(17) Uani 1 1 d .

loop_
_atom_site_aniso_label
_atom_site_aniso_U_11
_atom_site_aniso_U_22
_atom_site_aniso_U_33
_atom_site_aniso_U_23
_atom_site_aniso_U_13
_atom_site_aniso_U_12
Br1 0.0375(4) 0.1715(11) 0.0995(7) 0.0292(7) 0.0119(4) 0.0090(5)
N1 0.033(2) 0.060(4) 0.049(3) 0.004(3) -0.001(2) -0.001(3)
N2 0.036(3) 0.105(5) 0.038(3) 0.006(3) 0.001(2) 0.004(3)
N3 0.042(3) 0.104(6) 0.054(4) 0.003(4) -0.005(3) -0.004(3)
O1 0.035(2) 0.098(4) 0.058(3) 0.010(3) -0.007(2) -0.001(2)
O2 0.57(2) 0.55(3) 0.131(8) 0.138(11) 0.135(12) 0.43(2)
C1 0.041(3) 0.057(5) 0.046(4) 0.008(4) -0.002(3) -0.006(4)
C2 0.046(3) 0.051(5) 0.034(4) 0.001(4) -0.001(3) 0.002(3)
C3 0.034(3) 0.044(5) 0.053(4) 0.006(4) 0.000(3) 0.000(3)
C4 0.031(3) 0.049(5) 0.044(4) 0.002(4) -0.004(3) 0.003(3)
C5 0.038(3) 0.055(5) 0.047(4) 0.009(4) -0.001(3) -0.002(3)
C6 0.049(3) 0.065(5) 0.050(4) -0.006(4) -0.005(3) -0.002(4)
C7 0.045(3) 0.054(5) 0.047(4) 0.005(4) 0.002(3) -0.002(3)
C8 0.040(3) 0.038(4) 0.048(4) -0.004(4) 0.000(3) -0.003(3)
C9 0.043(3) 0.057(5) 0.048(4) 0.010(4) 0.005(3) 0.004(3)
C10 0.040(3) 0.067(6) 0.080(6) -0.005(5) 0.009(4) 0.003(4)
C11 0.056(4) 0.078(6) 0.076(6) -0.012(5) 0.023(4) -0.002(4)
C12 0.060(4) 0.088(6) 0.045(4) -0.009(4) 0.011(3) -0.013(4)
C13 0.028(3) 0.074(6) 0.052(4) 0.005(4) -0.006(3) 0.004(4)
C14 0.051(4) 0.074(7) 0.112(7) 0.031(5) 0.022(4) 0.006(4)
C15 0.053(4) 0.126(9) 0.108(7) 0.030(7) 0.017(4) 0.027(5)
C16 0.028(3) 0.125(8) 0.057(5) 0.025(5) -0.001(3) -0.009(5)
C17 0.043(4) 0.100(8) 0.110(7) 0.030(6) 0.009(4) -0.006(5)
C18 0.051(4) 0.068(6) 0.090(6) 0.019(5) 0.020(4) 0.006(4)
C19 0.040(3) 0.061(5) 0.040(4) 0.000(4) 0.003(3) 0.002(4)

loop_
_atom_type_symbol
_atom_type_description
_atom_type_scat_dispersion_real
_atom_type_scat_dispersion_imag
_atom_type_scat_source
C C 0.0033 0.0016 'International Tables Vol C Tables 4.2.6.8 and 6.1.1.4'
H H 0.0000 0.0000 'International Tables Vol C Tables 4.2.6.8 and 6.1.1.4'
O O 0.0106 0.0060 'International Tables Vol C Tables 4.2.6.8 and 6.1.1.4'
N N 0.0061 0.0033 'International Tables Vol C Tables 4.2.6.8 and 6.1.1.4'
Br Br -0.2901 2.4595 'International Tables Vol C Tables 4.2.6.8 and 6.1.1.4'

loop_
_geom_angle_atom_site_label_1
_geom_angle_atom_site_label_2
_geom_angle_atom_site_label_3
_geom_angle
C5 N1 C1 123.6(5)
C5 N1 C13 119.3(5)
C1 N1 C13 117.0(5)
C5 N2 H2A 120.0
C5 N2 H2B 120.0
H2A N2 H2B 120.0
H2D O2 H2E 89.9
O1 C1 C2 127.5(6)
O1 C1 N1 117.2(5)
C2 C1 N1 115.2(5)
C3 C2 C1 122.3(5)
C3 C2 C6 111.1(5)
C1 C2 C6 126.7(5)
C2 C3 C4 121.3(5)
C2 C3 C8 108.6(5)
C4 C3 C8 130.1(5)
C5 C4 C3 119.1(5)
C5 C4 C19 117.8(5)
C3 C4 C19 123.1(5)
N2 C5 N1 118.6(5)
N2 C5 C4 122.9(5)
N1 C5 C4 118.4(5)
C2 C6 C7 102.6(5)
C2 C6 H6A 111.2
C7 C6 H6A 111.2
C2 C6 H6B 111.2
C7 C6 H6B 111.2
H6A C6 H6B 109.2
C12 C7 C8 120.6(5)
C12 C7 C6 130.1(6)
C8 C7 C6 109.3(5)
C9 C8 C7 120.3(5)
C9 C8 C3 131.3(6)
C7 C8 C3 108.4(5)
C10 C9 C8 118.1(6)
C10 C9 H9 120.9
C8 C9 H9 120.9
C9 C10 C11 122.2(6)
C9 C10 H10 118.9
C11 C10 H10 118.9
C10 C11 C12 120.4(6)
C10 C11 H11 119.8
C12 C11 H11 119.8
C7 C12 C11 118.3(6)
C7 C12 H12 120.8
C11 C12 H12 120.8
C14 C13 C18 119.0(6)
C14 C13 N1 119.5(7)
C18 C13 N1 121.5(6)
C13 C14 C15 119.5(8)
C13 C14 H14 120.2
C15 C14 H14 120.2
C16 C15 C14 120.1(8)
C16 C15 H15 120.0
C14 C15 H15 120.0
C17 C16 C15 121.1(7)
C17 C16 Br1 120.3(7)
C15 C16 Br1 118.6(7)
C16 C17 C18 119.4(8)
C16 C17 H17 120.3
C18 C17 H17 120.3
C13 C18 C17 120.8(7)
C13 C18 H18 119.6
C17 C18 H18 119.6
N3 C19 C4 177.7(6)

loop_
_geom_bond_atom_site_label_1
_geom_bond_atom_site_label_2
_geom_bond_distance
Br1 C16 1.901(6)
N1 C5 1.388(7)
N1 C1 1.441(7)
N1 C13 1.447(7)
N2 C5 1.317(7)
N2 H2A 0.8600
N2 H2B 0.8600
N3 C19 1.143(7)
O1 C1 1.242(6)
O2 H2D 0.8505
O2 H2E 0.8504
C1 C2 1.392(7)
C2 C3 1.378(7)
C2 C6 1.499(8)
C3 C4 1.407(8)
C3 C8 1.457(7)
C4 C5 1.400(7)
C4 C19 1.418(8)
C6 C7 1.504(7)
C6 H6A 0.9700
C6 H6B 0.9700
C7 C12 1.371(8)
C7 C8 1.415(8)
C8 C9 1.383(7)
C9 C10 1.363(8)
C9 H9 0.9300
C10 C11 1.379(9)
C10 H10 0.9300
C11 C12 1.390(8)
C11 H11 0.9300
C12 H12 0.9300
C13 C14 1.366(9)
C13 C18 1.368(9)
C14 C15 1.383(9)
C14 H14 0.9300
C15 C16 1.347(11)
C15 H15 0.9300
C16 C17 1.341(10)
C17 C18 1.371(9)
C17 H17 0.9300
C18 H18 0.9300

loop_
_geom_torsion_atom_site_label_1
_geom_torsion_atom_site_label_2
_geom_torsion_atom_site_label_3
_geom_torsion_atom_site_label_4
_geom_torsion
C5 N1 C1 O1 179.0(6)
C13 N1 C1 O1 -4.7(9)
C5 N1 C1 C2 1.1(9)
C13 N1 C1 C2 177.5(6)
O1 C1 C2 C3 -178.5(7)
N1 C1 C2 C3 -1.0(9)
O1 C1 C2 C6 1.5(12)
N1 C1 C2 C6 179.0(6)
C1 C2 C3 C4 0.7(10)
C6 C2 C3 C4 -179.3(6)
C1 C2 C3 C8 178.9(6)
C6 C2 C3 C8 -1.1(8)
C2 C3 C4 C5 -0.5(10)
C8 C3 C4 C5 -178.2(7)
C2 C3 C4 C19 179.6(6)
C8 C3 C4 C19 1.9(11)
C1 N1 C5 N2 -179.8(6)
C13 N1 C5 N2 3.9(9)
C1 N1 C5 C4 -1.0(9)
C13 N1 C5 C4 -177.2(6)
C3 C4 C5 N2 179.4(6)
C19 C4 C5 N2 -0.7(10)
C3 C4 C5 N1 0.6(9)
C19 C4 C5 N1 -179.5(5)
C3 C2 C6 C7 2.3(7)
C1 C2 C6 C7 -177.7(7)
C2 C6 C7 C12 178.5(7)
C2 C6 C7 C8 -2.7(7)
C12 C7 C8 C9 0.5(10)
C6 C7 C8 C9 -178.5(6)
C12 C7 C8 C3 -178.8(6)
C6 C7 C8 C3 2.2(8)
C2 C3 C8 C9 -179.9(7)
C4 C3 C8 C9 -1.9(12)
C2 C3 C8 C7 -0.7(8)
C4 C3 C8 C7 177.3(6)
C7 C8 C9 C10 -1.3(10)
C3 C8 C9 C10 177.8(7)
C8 C9 C10 C11 1.2(11)
C9 C10 C11 C12 -0.4(12)
C8 C7 C12 C11 0.4(11)
C6 C7 C12 C11 179.2(7)
C10 C11 C12 C7 -0.5(12)
C5 N1 C13 C14 -112.3(7)
C1 N1 C13 C14 71.2(8)
C5 N1 C13 C18 68.1(9)
C1 N1 C13 C18 -108.4(7)
C18 C13 C14 C15 -0.7(11)
N1 C13 C14 C15 179.6(7)
C13 C14 C15 C16 -0.9(13)
C14 C15 C16 C17 2.9(13)
C14 C15 C16 Br1 -178.4(6)
C15 C16 C17 C18 -3.2(13)
Br1 C16 C17 C18 178.1(6)
C14 C13 C18 C17 0.4(11)
N1 C13 C18 C17 -180.0(6)
C16 C17 C18 C13 1.5(12)
C5 C4 C19 N3 176(100)
C3 C4 C19 N3 -4(18)
